data_4027586
loop_
_publ_author_name
'Ramakrishnan Sivasakthikumaran'
'Meganathan Nandakumar'
'Arasambattu K. Mohanakrishnan'

_publ_section_title
;
 Synthesis of Annulated Arenes and Heteroarenes Involving Lewis
 Acid-Mediated Regioselective Annulation of Unsymmetrical
 1,2-(Diaryl/diheteroarylmethine)dipivalates
;
_journal_name_full 'Journal of Organic Chemistry'
_journal_page_first 9053
_journal_page_last 9071
_journal_paper_doi 10.1021/jo301410w
_journal_volume 77
_journal_year 2012
_chemical_formula_sum 'C26 H16 S'
_chemical_formula_weight 360.45
_chemical_name_systematic
; 
 7-phenylanthra[2,3-d]benzo[b]thiophene 
;
_space_group_IT_number 2
_symmetry_cell_setting triclinic
_symmetry_space_group_name_Hall '-P 1'
_symmetry_space_group_name_H-M 'P -1'
_atom_sites_solution_hydrogens geom
_atom_sites_solution_primary direct
_atom_sites_solution_secondary difmap
_audit_creation_method SHELXL-97
_cell_angle_alpha 105.619(4)
_cell_angle_beta 95.630(4)
_cell_angle_gamma 111.055(4)
_cell_formula_units_Z 2
_cell_length_a 9.0328(6)
_cell_length_b 10.9285(8)
_cell_length_c 11.0232(8)
_cell_measurement_temperature 293(2)
_cell_volume 954.75(12)
_computing_structure_refinement 'SHELXL-97 (Sheldrick, 1997)'
_computing_structure_solution 'SHELXS-97 (Sheldrick, 1990)'
_diffrn_ambient_temperature 293(2)
_diffrn_measured_fraction_theta_full 0.998
_diffrn_measured_fraction_theta_max 0.998
_diffrn_radiation_monochromator graphite
_diffrn_radiation_source 'fine-focus sealed tube'
_diffrn_radiation_type MoK\a
_diffrn_radiation_wavelength 0.71073
_diffrn_reflns_av_R_equivalents 0.0274
_diffrn_reflns_av_sigmaI/netI 0.0206
_diffrn_reflns_limit_h_max 10
_diffrn_reflns_limit_h_min -10
_diffrn_reflns_limit_k_max 12
_diffrn_reflns_limit_k_min -12
_diffrn_reflns_limit_l_max 13
_diffrn_reflns_limit_l_min -13
_diffrn_reflns_number 14211
_diffrn_reflns_theta_full 25.00
_diffrn_reflns_theta_max 25.00
_diffrn_reflns_theta_min 1.97
_exptl_absorpt_coefficient_mu 0.176
_exptl_absorpt_correction_T_max 0.9656
_exptl_absorpt_correction_T_min 0.9490
_exptl_crystal_density_diffrn 1.254
_exptl_crystal_F_000 376
_exptl_crystal_size_max 0.30
_exptl_crystal_size_mid 0.20
_exptl_crystal_size_min 0.20
_refine_diff_density_max 1.710
_refine_diff_density_min -0.310
_refine_diff_density_rms 0.105
_refine_ls_extinction_method none
_refine_ls_goodness_of_fit_ref 1.747
_refine_ls_hydrogen_treatment mixed
_refine_ls_matrix_type full
_refine_ls_number_parameters 263
_refine_ls_number_reflns 3351
_refine_ls_number_restraints 86
_refine_ls_restrained_S_all 1.774
_refine_ls_R_factor_all 0.1190
_refine_ls_R_factor_gt 0.1067
_refine_ls_shift/su_max 0.000
_refine_ls_shift/su_mean 0.000
_refine_ls_structure_factor_coef Fsqd
_refine_ls_weighting_details 'calc w=1/[\s^2^(Fo^2^)+(0.2000P)^2^+0.0000P] where P=(Fo^2^+2Fc^2^)/3'
_refine_ls_weighting_scheme calc
_refine_ls_wR_factor_gt 0.3673
_refine_ls_wR_factor_ref 0.3877
_reflns_number_gt 2696
_reflns_number_total 3351
_reflns_threshold_expression >2sigma(I)
_cod_data_source_file jo301410w_si_005.cif
_cod_data_source_block shelxl
_cod_database_code 4027586

loop_
_symmetry_equiv_pos_as_xyz
'x, y, z'
'-x, -y, -z'

loop_
_atom_site_label
_atom_site_type_symbol
_atom_site_fract_x
_atom_site_fract_y
_atom_site_fract_z
_atom_site_U_iso_or_equiv
_atom_site_adp_type
_atom_site_occupancy
_atom_site_symmetry_multiplicity
_atom_site_calc_flag
_atom_site_refinement_flags
_atom_site_disorder_assembly
_atom_site_disorder_group
C1 C -0.2705(6) 0.4309(4) 0.0789(4) 0.0607(11) Uani 1 1 d . . .
C2 C -0.3050(7) 0.5357(5) 0.1522(5) 0.0752(13) Uani 1 1 d . . .
H2 H -0.4069 0.5367 0.1323 0.090 Uiso 1 1 calc R . .
C3 C -0.1890(8) 0.6400(5) 0.2557(5) 0.0836(16) Uani 1 1 d . . .
H3 H -0.2125 0.7109 0.3061 0.100 Uiso 1 1 calc R . .
C4 C -0.0384(9) 0.6381(5) 0.2836(5) 0.0864(17) Uani 1 1 d . . .
H4 H 0.0400 0.7089 0.3528 0.104 Uiso 1 1 calc R . .
C5 C -0.0011(6) 0.5319(4) 0.2102(4) 0.0670(12) Uani 1 1 d . . .
H5 H 0.1011 0.5315 0.2304 0.080 Uiso 1 1 calc R . .
C6 C -0.1181(5) 0.4271(4) 0.1067(4) 0.0555(11) Uani 1 1 d . . .
C7 C -0.1047(5) 0.3053(4) 0.0171(3) 0.0510(10) Uani 1 1 d . . .
C8 C 0.0222(5) 0.2684(4) 0.0168(4) 0.0531(10) Uani 1 1 d . . .
H8 H 0.1179 0.3238 0.0787 0.064 Uiso 1 1 calc R . .
C9 C 0.0116(5) 0.1456(4) -0.0771(4) 0.0504(10) Uani 1 1 d . . .
C10 C 0.1374(5) 0.1040(4) -0.0778(4) 0.0551(11) Uani 1 1 d . . .
H10 H 0.2325 0.1586 -0.0150 0.066 Uiso 1 1 calc R . .
C11 C 0.1299(5) -0.0152(4) -0.1673(4) 0.0535(10) Uani 1 1 d . . .
C12 C 0.2613(5) -0.0598(5) -0.1667(5) 0.0657(12) Uani 1 1 d . . .
H12 H 0.3563 -0.0072 -0.1035 0.079 Uiso 1 1 calc R . .
C13 C 0.2494(6) -0.1762(5) -0.2559(5) 0.0726(13) Uani 1 1 d . . .
H13 H 0.3357 -0.2034 -0.2530 0.087 Uiso 1 1 calc R . .
C14 C 0.1094(6) -0.2568(6) -0.3530(5) 0.0734(13) Uani 1 1 d . . .
H14 H 0.1056 -0.3349 -0.4158 0.088 Uiso 1 1 calc R . .
C15 C -0.0213(6) -0.2234(5) -0.3575(4) 0.0664(12) Uani 1 1 d . . .
H15 H -0.1152 -0.2809 -0.4208 0.080 Uiso 1 1 calc R . .
C16 C -0.0160(5) -0.0987(4) -0.2644(4) 0.0524(10) Uani 1 1 d . A .
C18 C -0.1388(5) 0.0606(4) -0.1732(4) 0.0493(10) Uani 1 1 d . A .
C19 C -0.2692(5) 0.1015(4) -0.1698(4) 0.0554(10) Uani 1 1 d . . .
H19 H -0.3669 0.0479 -0.2298 0.067 Uiso 1 1 calc R . .
C20 C -0.2511(5) 0.2226(4) -0.0762(4) 0.0531(10) Uani 1 1 d . . .
C17 C -0.1506(3) -0.0629(3) -0.2671(2) 0.0564(11) Uani 1 1 d D . .
C21 C -0.3134(3) -0.1679(3) -0.3548(2) 0.058(2) Uani 0.599(6) 1 d PRDU A 1
C22 C -0.4071(3) -0.2831(3) -0.3245(2) 0.0657(19) Uani 0.599(6) 1 d PRU A 1
H22 H -0.3723 -0.2959 -0.2484 0.079 Uiso 0.599(6) 1 calc PR A 1
C23 C -0.5529(3) -0.3793(3) -0.4078(2) 0.076(2) Uani 0.599(6) 1 d PRU A 1
H23 H -0.6156 -0.4565 -0.3875 0.092 Uiso 0.599(6) 1 calc PR A 1
C24 C -0.6050(3) -0.3603(3) -0.5216(2) 0.076(2) Uani 0.599(6) 1 d PRU A 1
H24 H -0.7026 -0.4247 -0.5774 0.091 Uiso 0.599(6) 1 calc PR A 1
C25 C -0.5113(3) -0.2450(3) -0.5520(2) 0.071(2) Uani 0.599(6) 1 d PRU A 1
H25 H -0.5461 -0.2323 -0.6281 0.086 Uiso 0.599(6) 1 calc PR A 1
C26 C -0.3654(3) -0.1488(3) -0.4686(2) 0.0577(18) Uani 0.599(6) 1 d PRU A 1
H26 H -0.3027 -0.0717 -0.4889 0.069 Uiso 0.599(6) 1 calc PR A 1
C21' C -0.2697(3) -0.1125(3) -0.3918(2) 0.055(3) Uani 0.401(6) 1 d PRDU A 2
C22' C -0.3930(3) -0.2359(3) -0.3966(2) 0.050(2) Uani 0.401(6) 1 d PRU A 2
H22' H -0.3870 -0.2723 -0.3300 0.060 Uiso 0.401(6) 1 calc PR A 2
C23' C -0.5251(3) -0.3048(3) -0.5008(2) 0.063(3) Uani 0.401(6) 1 d PRU A 2
H23' H -0.6076 -0.3873 -0.5040 0.076 Uiso 0.401(6) 1 calc PR A 2
C24' C -0.5340(3) -0.2503(3) -0.6003(2) 0.069(3) Uani 0.401(6) 1 d PRU A 2
H24' H -0.6224 -0.2964 -0.6701 0.083 Uiso 0.401(6) 1 calc PR A 2
C25' C -0.4107(3) -0.1270(3) -0.5956(2) 0.072(3) Uani 0.401(6) 1 d PRU A 2
H25' H -0.4166 -0.0905 -0.6621 0.087 Uiso 0.401(6) 1 calc PR A 2
C26' C -0.2785(3) -0.0581(3) -0.4913(2) 0.045(2) Uani 0.401(6) 1 d PRU A 2
H26' H -0.1960 0.0245 -0.4881 0.054 Uiso 0.401(6) 1 calc PR A 2
S1 S -0.40113(13) 0.28874(11) -0.05574(11) 0.0691(6) Uani 1 1 d . . .

loop_
_atom_site_aniso_label
_atom_site_aniso_U_11
_atom_site_aniso_U_22
_atom_site_aniso_U_33
_atom_site_aniso_U_23
_atom_site_aniso_U_13
_atom_site_aniso_U_12
C1 0.081(3) 0.046(2) 0.056(2) 0.0182(18) 0.026(2) 0.023(2)
C2 0.097(3) 0.067(3) 0.076(3) 0.027(3) 0.039(3) 0.040(3)
C3 0.131(5) 0.051(3) 0.066(3) 0.012(2) 0.040(3) 0.035(3)
C4 0.128(5) 0.049(3) 0.057(3) 0.006(2) 0.026(3) 0.013(3)
C5 0.084(3) 0.051(2) 0.055(2) 0.017(2) 0.016(2) 0.016(2)
C6 0.076(3) 0.0393(19) 0.047(2) 0.0142(17) 0.0207(18) 0.0164(19)
C7 0.062(2) 0.045(2) 0.044(2) 0.0177(17) 0.0156(17) 0.0148(17)
C8 0.055(2) 0.045(2) 0.046(2) 0.0125(17) 0.0066(16) 0.0094(17)
C9 0.057(2) 0.048(2) 0.0417(19) 0.0164(16) 0.0133(16) 0.0131(17)
C10 0.046(2) 0.059(2) 0.055(2) 0.0240(19) 0.0085(16) 0.0119(17)
C11 0.051(2) 0.061(2) 0.058(2) 0.032(2) 0.0198(17) 0.0231(18)
C12 0.053(2) 0.079(3) 0.079(3) 0.043(3) 0.020(2) 0.028(2)
C13 0.067(3) 0.081(3) 0.095(4) 0.042(3) 0.035(3) 0.045(3)
C14 0.093(3) 0.082(3) 0.070(3) 0.030(3) 0.031(3) 0.057(3)
C15 0.079(3) 0.073(3) 0.053(2) 0.011(2) 0.016(2) 0.044(2)
C16 0.062(2) 0.058(2) 0.045(2) 0.0186(18) 0.0152(17) 0.0306(19)
C18 0.055(2) 0.047(2) 0.042(2) 0.0116(17) 0.0106(16) 0.0192(17)
C19 0.057(2) 0.055(2) 0.048(2) 0.0063(18) 0.0073(17) 0.0240(19)
C20 0.060(2) 0.048(2) 0.049(2) 0.0105(17) 0.0157(17) 0.0220(18)
C17 0.059(2) 0.062(2) 0.044(2) 0.0073(18) 0.0029(17) 0.029(2)
C21 0.061(4) 0.047(4) 0.048(4) -0.017(3) -0.013(3) 0.032(3)
C22 0.042(3) 0.051(3) 0.078(4) -0.016(3) 0.017(3) 0.014(2)
C23 0.065(4) 0.059(4) 0.083(5) 0.012(4) 0.009(4) 0.012(3)
C24 0.069(5) 0.073(5) 0.063(5) 0.002(4) 0.001(4) 0.022(4)
C25 0.076(5) 0.081(5) 0.049(5) 0.005(4) -0.010(4) 0.040(4)
C26 0.074(4) 0.066(4) 0.038(3) 0.015(3) 0.006(3) 0.037(4)
C21' 0.069(6) 0.055(6) 0.050(6) 0.009(4) 0.013(5) 0.040(5)
C22' 0.066(6) 0.063(6) 0.024(4) 0.007(4) 0.011(4) 0.036(5)
C23' 0.048(6) 0.063(7) 0.059(7) 0.002(5) 0.009(5) 0.016(5)
C24' 0.054(6) 0.079(7) 0.047(7) -0.002(5) -0.014(5) 0.020(5)
C25' 0.076(6) 0.086(7) 0.047(5) 0.017(5) -0.002(5) 0.030(6)
C26' 0.035(3) 0.060(4) 0.027(3) -0.007(3) 0.000(2) 0.022(3)
S1 0.0652(9) 0.0615(9) 0.0733(9) 0.0031(6) 0.0118(6) 0.0320(6)

loop_
_atom_type_symbol
_atom_type_description
_atom_type_scat_dispersion_real
_atom_type_scat_dispersion_imag
_atom_type_scat_source
C C 0.0033 0.0016 'International Tables Vol C Tables 4.2.6.8 and 6.1.1.4'
H H 0.0000 0.0000 'International Tables Vol C Tables 4.2.6.8 and 6.1.1.4'
S S 0.1246 0.1234 'International Tables Vol C Tables 4.2.6.8 and 6.1.1.4'

loop_
_geom_angle_atom_site_label_1
_geom_angle_atom_site_label_2
_geom_angle_atom_site_label_3
_geom_angle
C2 C1 C6 121.0(4)
C2 C1 S1 127.2(4)
C6 C1 S1 111.8(3)
C1 C2 C3 120.2(5)
C1 C2 H2 119.9
C3 C2 H2 119.9
C4 C3 C2 119.4(5)
C4 C3 H3 120.3
C2 C3 H3 120.3
C3 C4 C5 121.2(5)
C3 C4 H4 119.4
C5 C4 H4 119.4
C6 C5 C4 119.2(5)
C6 C5 H5 120.4
C4 C5 H5 120.4
C5 C6 C1 118.9(4)
C5 C6 C7 128.1(4)
C1 C6 C7 113.0(4)
C8 C7 C20 120.5(4)
C8 C7 C6 128.8(4)
C20 C7 C6 110.8(4)
C7 C8 C9 120.7(3)
C7 C8 H8 119.6
C9 C8 H8 119.6
C10 C9 C8 121.9(4)
C10 C9 C18 119.2(4)
C8 C9 C18 118.8(4)
C9 C10 C11 123.1(4)
C9 C10 H10 118.5
C11 C10 H10 118.5
C10 C11 C16 118.5(4)
C10 C11 C12 123.0(4)
C16 C11 C12 118.5(4)
C13 C12 C11 121.1(4)
C13 C12 H12 119.5
C11 C12 H12 119.5
C12 C13 C14 121.0(4)
C12 C13 H13 119.5
C14 C13 H13 119.5
C15 C14 C13 121.2(4)
C15 C14 H14 119.4
C13 C14 H14 119.4
C14 C15 C16 120.5(4)
C14 C15 H15 119.8
C16 C15 H15 119.8
C17 C16 C11 121.0(3)
C17 C16 C15 121.3(4)
C11 C16 C15 117.7(4)
C19 C18 C17 121.8(3)
C19 C18 C9 119.0(3)
C17 C18 C9 119.2(3)
C20 C19 C18 119.3(4)
C20 C19 H19 120.3
C18 C19 H19 120.3
C19 C20 C7 121.6(4)
C19 C20 S1 125.7(3)
C7 C20 S1 112.7(3)
C16 C17 C18 119.0(3)
C16 C17 C21' 119.21(18)
C18 C17 C21' 116.64(17)
C16 C17 C21 119.21(19)
C18 C17 C21 121.02(18)
C21' C17 C21 31.7
C22 C21 C26 120.0
C22 C21 C17 121.1
C26 C21 C17 118.9
C21 C22 C23 120.0
C21 C22 H22 120.0
C23 C22 H22 120.0
C22 C23 C24 120.0
C22 C23 H23 120.0
C24 C23 H23 120.0
C25 C24 C23 120.0
C25 C24 H24 120.0
C23 C24 H24 120.0
C26 C25 C24 120.0
C26 C25 H25 120.0
C24 C25 H25 120.0
C25 C26 C21 120.0
C25 C26 H26 120.0
C21 C26 H26 120.0
C22' C21' C26' 120.0
C22' C21' C17 106.8
C26' C21' C17 133.1
C23' C22' C21' 120.0
C23' C22' H22' 120.0
C21' C22' H22' 120.0
C22' C23' C24' 120.0
C22' C23' H23' 120.0
C24' C23' H23' 120.0
C25' C24' C23' 120.0
C25' C24' H24' 120.0
C23' C24' H24' 120.0
C24' C25' C26' 120.0
C24' C25' H25' 120.0
C26' C25' H25' 120.0
C25' C26' C21' 120.0
C25' C26' H26' 120.0
C21' C26' H26' 120.0
C20 S1 C1 91.78(19)

loop_
_geom_bond_atom_site_label_1
_geom_bond_atom_site_label_2
_geom_bond_distance
C1 C2 1.367(7)
C1 C6 1.399(6)
C1 S1 1.762(5)
C2 C3 1.381(7)
C2 H2 0.9300
C3 C4 1.373(8)
C3 H3 0.9300
C4 C5 1.394(8)
C4 H4 0.9300
C5 C6 1.386(6)
C5 H5 0.9300
C6 C7 1.480(6)
C7 C8 1.345(6)
C7 C20 1.413(6)
C8 C9 1.422(6)
C8 H8 0.9300
C9 C10 1.367(6)
C9 C18 1.453(5)
C10 C11 1.381(6)
C10 H10 0.9300
C11 C16 1.431(6)
C11 C12 1.436(6)
C12 C13 1.343(7)
C12 H12 0.9300
C13 C14 1.395(7)
C13 H13 0.9300
C14 C15 1.355(6)
C14 H14 0.9300
C15 C16 1.450(6)
C15 H15 0.9300
C16 C17 1.405(4)
C18 C19 1.403(5)
C18 C17 1.423(4)
C19 C20 1.385(6)
C19 H19 0.9300
C20 S1 1.757(4)
C17 C21' 1.4935
C17 C21 1.5251
C21 C22 1.3900
C21 C26 1.3900
C22 C23 1.3900
C22 H22 0.9300
C23 C24 1.3900
C23 H23 0.9300
C24 C25 1.3900
C24 H24 0.9300
C25 C26 1.3900
C25 H25 0.9300
C26 H26 0.9300
C21' C22' 1.3900
C21' C26' 1.3900
C22' C23' 1.3900
C22' H22' 0.9300
C23' C24' 1.3900
C23' H23' 0.9300
C24' C25' 1.3900
C24' H24' 0.9300
C25' C26' 1.3900
C25' H25' 0.9300
C26' H26' 0.9300

loop_
_geom_torsion_atom_site_label_1
_geom_torsion_atom_site_label_2
_geom_torsion_atom_site_label_3
_geom_torsion_atom_site_label_4
_geom_torsion
C6 C1 C2 C3 -0.1(7)
S1 C1 C2 C3 179.7(3)
C1 C2 C3 C4 0.5(7)
C2 C3 C4 C5 -0.7(7)
C3 C4 C5 C6 0.4(7)
C4 C5 C6 C1 0.0(6)
C4 C5 C6 C7 -179.7(4)
C2 C1 C6 C5 -0.2(6)
S1 C1 C6 C5 180.0(3)
C2 C1 C6 C7 179.6(3)
S1 C1 C6 C7 -0.2(4)
C5 C6 C7 C8 0.8(7)
C1 C6 C7 C8 -179.0(3)
C5 C6 C7 C20 -179.7(4)
C1 C6 C7 C20 0.5(4)
C20 C7 C8 C9 -0.1(6)
C6 C7 C8 C9 179.3(3)
C7 C8 C9 C10 -178.4(3)
C7 C8 C9 C18 0.1(5)
C8 C9 C10 C11 179.5(3)
C18 C9 C10 C11 1.0(6)
C9 C10 C11 C16 0.4(6)
C9 C10 C11 C12 -179.1(3)
C10 C11 C12 C13 -179.7(4)
C16 C11 C12 C13 0.8(6)
C11 C12 C13 C14 0.7(7)
C12 C13 C14 C15 -2.6(7)
C13 C14 C15 C16 2.9(7)
C10 C11 C16 C17 -1.7(5)
C12 C11 C16 C17 177.8(3)
C10 C11 C16 C15 179.9(3)
C12 C11 C16 C15 -0.5(5)
C14 C15 C16 C17 -179.6(4)
C14 C15 C16 C11 -1.3(6)
C10 C9 C18 C19 178.1(3)
C8 C9 C18 C19 -0.5(5)
C10 C9 C18 C17 -1.1(5)
C8 C9 C18 C17 -179.7(3)
C17 C18 C19 C20 180.0(3)
C9 C18 C19 C20 0.8(6)
C18 C19 C20 C7 -0.8(6)
C18 C19 C20 S1 -179.1(3)
C8 C7 C20 C19 0.4(6)
C6 C7 C20 C19 -179.1(3)
C8 C7 C20 S1 178.9(3)
C6 C7 C20 S1 -0.6(4)
C11 C16 C17 C18 1.6(5)
C15 C16 C17 C18 179.9(3)
C11 C16 C17 C21' 155.3(3)
C15 C16 C17 C21' -26.4(4)
C11 C16 C17 C21 -168.2(3)
C15 C16 C17 C21 10.0(4)
C19 C18 C17 C16 -179.4(3)
C9 C18 C17 C16 -0.2(5)
C19 C18 C17 C21' 26.3(4)
C9 C18 C17 C21' -154.6(2)
C19 C18 C17 C21 -9.7(4)
C9 C18 C17 C21 169.5(2)
C16 C17 C21 C22 73.9(2)
C18 C17 C21 C22 -95.7(2)
C21' C17 C21 C22 173.0
C16 C17 C21 C26 -104.4(2)
C18 C17 C21 C26 86.0(2)
C21' C17 C21 C26 -5.2
C26 C21 C22 C23 0.0
C17 C21 C22 C23 -178.2
C21 C22 C23 C24 0.0
C22 C23 C24 C25 0.0
C23 C24 C25 C26 0.0
C24 C25 C26 C21 0.0
C22 C21 C26 C25 0.0
C17 C21 C26 C25 178.3
C16 C17 C21' C22' 93.7(2)
C18 C17 C21' C22' -112.0(2)
C21 C17 C21' C22' -5.5
C16 C17 C21' C26' -88.7(2)
C18 C17 C21' C26' 65.6(2)
C21 C17 C21' C26' 172.2
C26' C21' C22' C23' 0.0
C17 C21' C22' C23' 178.0
C21' C22' C23' C24' 0.0
C22' C23' C24' C25' 0.0
C23' C24' C25' C26' 0.0
C24' C25' C26' C21' 0.0
C22' C21' C26' C25' 0.0
C17 C21' C26' C25' -177.4
C19 C20 S1 C1 178.8(4)
C7 C20 S1 C1 0.4(3)
C2 C1 S1 C20 -179.9(4)
C6 C1 S1 C20 -0.1(3)
